data_2243572
loop_
_publ_author_name
'Pokharel, Uttam R.'
'Naquin, Aaron P.'
'Brochon, Connor P.'
'Fronczek, Frank R.'

_publ_section_title
;
 Synthesis and crystal structure of
 1,1'-bis{[4-(pyridin-2-yl)-1,2,3-triazol-1-yl]methyl}ferrocene, and its
 complexation with Cu^I^
;
_journal_coeditor_code PK2645
_journal_issue 10
_journal_name_full 'Acta Crystallographica Section E'
_journal_page_first 1582
_journal_page_last 1586
_journal_paper_doi 10.1107/S2056989020011901
_journal_volume 76
_journal_year 2020
_chemical_formula_iupac '[Fe (C13 H11 N4)2]'
_chemical_formula_moiety 'C26 H22 Fe N8'
_chemical_formula_sum 'C26 H22 Fe N8'
_chemical_formula_weight 502.36
_chemical_name_systematic
;
1,1'-Bis{[4-(pyridin-2-yl)-1,2,3-triazol-1-yl]methyl}ferrocene
;
_space_group_crystal_system triclinic
_space_group_IT_number 2
_space_group_name_Hall '-P 1'
_space_group_name_H-M_alt 'P -1'
_atom_sites_solution_hydrogens geom
_atom_sites_solution_primary direct
_atom_sites_solution_secondary difmap
_audit_creation_method SHELXL-2014/7
_cell_angle_alpha 82.064(3)
_cell_angle_beta 84.754(4)
_cell_angle_gamma 77.739(4)
_cell_formula_units_Z 1
_cell_length_a 5.7905(3)
_cell_length_b 9.7461(5)
_cell_length_c 10.1720(4)
_cell_measurement_reflns_used 2644
_cell_measurement_temperature 90.0(5)
_cell_measurement_theta_max 33.12
_cell_measurement_theta_min 3.13
_cell_volume 554.44(5)
_computing_cell_refinement
;
SAINT (Bruker, 2016)
;
_computing_data_collection
;
APEX3 (Bruker, 2016)
;
_computing_data_reduction
;
SAINT (Bruker, 2016)
;
_computing_molecular_graphics
;
Mercury (Macrae <i>et al.</i>, 2020)
;
_computing_publication_material
;
publCIF (Westrip, 2010)
;
_computing_structure_refinement
;
<i>SHELXL2014/7</i> (Sheldrick, 2015)
;
_computing_structure_solution
;
SHELXS97 (Sheldrick, 2008)
;
_diffrn_ambient_temperature 90.0(5)
_diffrn_measured_fraction_theta_full 0.997
_diffrn_measured_fraction_theta_max 0.993
_diffrn_measurement_device_type 'Bruker Kappa APEXII DUO CCD'
_diffrn_measurement_method '\f and \w scans'
_diffrn_radiation_monochromator 'TRIUMPH curved graphite'
_diffrn_radiation_source 'fine-focus sealed tube'
_diffrn_radiation_type MoK\a
_diffrn_radiation_wavelength 0.71073
_diffrn_reflns_av_R_equivalents 0.0201
_diffrn_reflns_av_unetI/netI 0.0397
_diffrn_reflns_limit_h_max 8
_diffrn_reflns_limit_h_min -8
_diffrn_reflns_limit_k_max 14
_diffrn_reflns_limit_k_min -14
_diffrn_reflns_limit_l_max 15
_diffrn_reflns_limit_l_min -15
_diffrn_reflns_number 7058
_diffrn_reflns_theta_full 25.000
_diffrn_reflns_theta_max 33.155
_diffrn_reflns_theta_min 2.026
_exptl_absorpt_coefficient_mu 0.714
_exptl_absorpt_correction_T_max 0.945
_exptl_absorpt_correction_T_min 0.857
_exptl_absorpt_correction_type multi-scan
_exptl_absorpt_process_details
;
(SADABS; Krause <i>et al.</i>, 2015)
;
_exptl_crystal_colour orange
_exptl_crystal_density_diffrn 1.505
_exptl_crystal_description fragment
_exptl_crystal_F_000 260
_exptl_crystal_size_max 0.120
_exptl_crystal_size_mid 0.090
_exptl_crystal_size_min 0.080
_refine_diff_density_max 0.980
_refine_diff_density_min -0.287
_refine_ls_extinction_method none
_refine_ls_goodness_of_fit_ref 1.062
_refine_ls_hydrogen_treatment constr
_refine_ls_matrix_type full
_refine_ls_number_parameters 160
_refine_ls_number_reflns 4199
_refine_ls_number_restraints 0
_refine_ls_restrained_S_all 1.062
_refine_ls_R_factor_all 0.0529
_refine_ls_R_factor_gt 0.0407
_refine_ls_shift/su_max 0.000
_refine_ls_shift/su_mean 0.000
_refine_ls_structure_factor_coef Fsqd
_refine_ls_weighting_details 'w=1/[\s^2^(Fo^2^)+(0.0526P)^2^+0.1400P] where P=(Fo^2^+2Fc^2^)/3'
_refine_ls_weighting_scheme calc
_refine_ls_wR_factor_gt 0.0930
_refine_ls_wR_factor_ref 0.0989
_reflns_number_gt 3569
_reflns_number_total 4199
_reflns_threshold_expression 'I > 2\s(I)'
_cod_data_source_file pk2645sup1.cif
_cod_data_source_block I
_cod_database_code 2243572
_shelx_space_group_comment
;
The symmetry employed for this shelxl refinement is uniquely defined
by the following loop, which should always be used as a source of
symmetry information in preference to the above space-group names.
They are only intended as comments.
;
_shelx_estimated_absorpt_t_min 0.919
_shelx_estimated_absorpt_t_max 0.945

loop_
_space_group_symop_operation_xyz
'x, y, z'
'-x, -y, -z'

loop_
_atom_site_type_symbol
_atom_site_label
_atom_site_fract_x
_atom_site_fract_y
_atom_site_fract_z
_atom_site_U_iso_or_equiv
_atom_site_adp_type
_atom_site_calc_flag
_atom_site_occupancy
_atom_site_disorder_assembly
_atom_site_disorder_group
Fe Fe1 0.5000 0.5000 0.5000 0.00859(7) Uani d 1 . .
N N1 0.9431(2) 0.11300(13) 0.36213(12) 0.0173(2) Uani d 1 . .
N N2 1.1757(2) 0.11615(13) 0.34215(13) 0.0203(2) Uani d 1 . .
N N3 1.2663(2) 0.03069(13) 0.25245(13) 0.0175(2) Uani d 1 . .
N N4 0.9549(2) -0.19933(13) 0.11559(13) 0.0166(2) Uani d 1 . .
C C1 0.6904(2) 0.34473(13) 0.39618(12) 0.0123(2) Uani d 1 . .
C C2 0.7999(2) 0.46543(16) 0.37622(14) 0.0162(3) Uani d 1 . .
H H2 0.9556 0.4668 0.3976 0.019 Uiso calc 1 . .
C C3 0.6341(3) 0.58282(15) 0.31869(14) 0.0186(3) Uani d 1 . .
H H3 0.6595 0.6765 0.2952 0.022 Uiso calc 1 . .
C C4 0.4251(3) 0.53559(15) 0.30257(13) 0.0169(3) Uani d 1 . .
H H4 0.2856 0.5923 0.2663 0.020 Uiso calc 1 . .
C C5 0.4585(2) 0.38965(14) 0.34947(13) 0.0132(2) Uani d 1 . .
H H5 0.3458 0.3316 0.3498 0.016 Uiso calc 1 . .
C C6 0.7950(3) 0.19952(16) 0.45781(15) 0.0242(3) Uani d 1 . .
H H6A 0.8921 0.2067 0.5308 0.029 Uiso calc 1 . .
H H6B 0.6655 0.1517 0.4970 0.029 Uiso calc 1 . .
C C7 1.0906(2) -0.02744(13) 0.21606(13) 0.0125(2) Uani d 1 . .
C C8 0.8819(2) 0.02524(15) 0.28631(14) 0.0156(2) Uani d 1 . .
H H8 0.7300 0.0043 0.2820 0.019 Uiso calc 1 . .
C C9 1.1331(2) -0.13233(13) 0.12183(13) 0.0119(2) Uani d 1 . .
C C10 1.3477(2) -0.16117(14) 0.04578(13) 0.0141(2) Uani d 1 . .
H H10 1.4713 -0.1132 0.0541 0.017 Uiso calc 1 . .
C C11 1.3757(3) -0.26115(15) -0.04177(14) 0.0166(3) Uani d 1 . .
H H11 1.5178 -0.2811 -0.0965 0.020 Uiso calc 1 . .
C C12 1.1936(3) -0.33183(15) -0.04847(14) 0.0185(3) Uani d 1 . .
H H12 1.2090 -0.4018 -0.1069 0.022 Uiso calc 1 . .
C C13 0.9891(3) -0.29783(16) 0.03193(15) 0.0187(3) Uani d 1 . .
H H13 0.8656 -0.3472 0.0277 0.022 Uiso calc 1 . .

loop_
_atom_site_aniso_label
_atom_site_aniso_U_11
_atom_site_aniso_U_22
_atom_site_aniso_U_33
_atom_site_aniso_U_12
_atom_site_aniso_U_13
_atom_site_aniso_U_23
Fe1 0.00934(12) 0.00722(12) 0.00860(12) -0.00031(8) 0.00181(8) -0.00256(8)
N1 0.0209(6) 0.0119(5) 0.0147(5) 0.0053(4) 0.0018(4) -0.0026(4)
N2 0.0243(6) 0.0143(5) 0.0223(6) -0.0015(5) 0.0000(5) -0.0067(4)
N3 0.0180(6) 0.0138(5) 0.0212(6) -0.0032(4) 0.0011(4) -0.0060(4)
N4 0.0155(5) 0.0146(5) 0.0198(5) -0.0033(4) -0.0001(4) -0.0029(4)
C1 0.0141(5) 0.0101(5) 0.0108(5) 0.0027(4) 0.0007(4) -0.0033(4)
C2 0.0120(6) 0.0241(7) 0.0148(6) -0.0060(5) 0.0042(4) -0.0096(5)
C3 0.0287(7) 0.0127(6) 0.0140(6) -0.0066(5) 0.0100(5) -0.0036(5)
C4 0.0191(6) 0.0175(6) 0.0103(5) 0.0047(5) -0.0009(5) -0.0010(4)
C5 0.0130(5) 0.0163(6) 0.0112(5) -0.0033(4) 0.0012(4) -0.0052(4)
C6 0.0351(8) 0.0164(6) 0.0128(6) 0.0116(6) 0.0029(6) -0.0020(5)
C7 0.0135(5) 0.0094(5) 0.0130(5) 0.0005(4) 0.0005(4) -0.0011(4)
C8 0.0152(6) 0.0135(6) 0.0148(6) 0.0026(5) 0.0000(5) -0.0001(4)
C9 0.0134(5) 0.0089(5) 0.0120(5) -0.0001(4) -0.0002(4) -0.0005(4)
C10 0.0149(6) 0.0127(6) 0.0141(5) -0.0018(4) 0.0011(4) -0.0019(4)
C11 0.0175(6) 0.0181(6) 0.0129(6) -0.0003(5) 0.0019(5) -0.0042(5)
C12 0.0255(7) 0.0147(6) 0.0154(6) -0.0023(5) -0.0018(5) -0.0047(5)
C13 0.0204(7) 0.0166(6) 0.0211(6) -0.0063(5) -0.0026(5) -0.0042(5)

loop_
_atom_type_symbol
_atom_type_description
_atom_type_scat_dispersion_real
_atom_type_scat_dispersion_imag
_atom_type_scat_source
C C 0.0033 0.0016 'International Tables Vol C Tables 4.2.6.8 and 6.1.1.4'
H H 0.0000 0.0000 'International Tables Vol C Tables 4.2.6.8 and 6.1.1.4'
N N 0.0061 0.0033 'International Tables Vol C Tables 4.2.6.8 and 6.1.1.4'
Fe Fe 0.3463 0.8444 'International Tables Vol C Tables 4.2.6.8 and 6.1.1.4'

loop_
_geom_angle_atom_site_label_1
_geom_angle_atom_site_label_2
_geom_angle_atom_site_label_3
_geom_angle_site_symmetry_1
_geom_angle_site_symmetry_3
_geom_angle
_geom_angle_publ_flag
C1 Fe1 C1 . 2_666 180.0 ?
C1 Fe1 C2 . . 41.13(5) ?
C1 Fe1 C2 2_666 . 138.87(5) ?
C1 Fe1 C2 . 2_666 138.87(5) ?
C1 Fe1 C2 2_666 2_666 41.13(5) ?
C2 Fe1 C2 . 2_666 180.0 ?
C1 Fe1 C5 . . 40.86(5) ?
C1 Fe1 C5 2_666 . 139.14(5) ?
C2 Fe1 C5 . . 68.47(5) ?
C2 Fe1 C5 2_666 . 111.53(5) ?
C1 Fe1 C5 . 2_666 139.14(5) ?
C1 Fe1 C5 2_666 2_666 40.85(5) ?
C2 Fe1 C5 . 2_666 111.53(5) ?
C2 Fe1 C5 2_666 2_666 68.47(5) ?
C5 Fe1 C5 . 2_666 180.00(7) ?
C1 Fe1 C4 . . 68.35(5) ?
C1 Fe1 C4 2_666 . 111.65(5) ?
C2 Fe1 C4 . . 67.96(6) ?
C2 Fe1 C4 2_666 . 112.04(6) ?
C5 Fe1 C4 . . 40.29(6) ?
C5 Fe1 C4 2_666 . 139.71(6) ?
C1 Fe1 C4 . 2_666 111.65(5) ?
C1 Fe1 C4 2_666 2_666 68.35(5) ?
C2 Fe1 C4 . 2_666 112.04(6) ?
C2 Fe1 C4 2_666 2_666 67.96(6) ?
C5 Fe1 C4 . 2_666 139.71(6) ?
C5 Fe1 C4 2_666 2_666 40.29(5) ?
C4 Fe1 C4 . 2_666 180.00(8) ?
C1 Fe1 C3 . . 68.63(5) ?
C1 Fe1 C3 2_666 . 111.37(5) ?
C2 Fe1 C3 . . 40.54(6) ?
C2 Fe1 C3 2_666 . 139.46(6) ?
C5 Fe1 C3 . . 67.93(6) ?
C5 Fe1 C3 2_666 . 112.07(6) ?
C4 Fe1 C3 . . 40.11(6) ?
C4 Fe1 C3 2_666 . 139.89(6) ?
C1 Fe1 C3 . 2_666 111.37(5) ?
C1 Fe1 C3 2_666 2_666 68.63(5) ?
C2 Fe1 C3 . 2_666 139.46(6) ?
C2 Fe1 C3 2_666 2_666 40.54(6) ?
C5 Fe1 C3 . 2_666 112.07(6) ?
C5 Fe1 C3 2_666 2_666 67.93(6) ?
C4 Fe1 C3 . 2_666 139.89(6) ?
C4 Fe1 C3 2_666 2_666 40.11(6) ?
C3 Fe1 C3 . 2_666 180.0 ?
C8 N1 N2 . . 111.35(11) ?
C8 N1 C6 . . 129.20(14) ?
N2 N1 C6 . . 119.45(13) ?
N3 N2 N1 . . 107.30(12) ?
N2 N3 C7 . . 108.57(12) ?
C13 N4 C9 . . 117.19(12) ?
C5 C1 C2 . . 107.33(12) ?
C5 C1 C6 . . 125.82(13) ?
C2 C1 C6 . . 126.83(14) ?
C5 C1 Fe1 . . 70.03(7) ?
C2 C1 Fe1 . . 69.83(7) ?
C6 C1 Fe1 . . 124.11(9) ?
C3 C2 C1 . . 107.90(12) ?
C3 C2 Fe1 . . 70.34(8) ?
C1 C2 Fe1 . . 69.04(7) ?
C3 C2 H2 . . 126.0 ?
C1 C2 H2 . . 126.0 ?
Fe1 C2 H2 . . 126.1 ?
C4 C3 C2 . . 108.01(12) ?
C4 C3 Fe1 . . 69.90(8) ?
C2 C3 Fe1 . . 69.12(8) ?
C4 C3 H3 . . 126.0 ?
C2 C3 H3 . . 126.0 ?
Fe1 C3 H3 . . 126.5 ?
C3 C4 C5 . . 108.52(12) ?
C3 C4 Fe1 . . 69.99(8) ?
C5 C4 Fe1 . . 69.36(7) ?
C3 C4 H4 . . 125.7 ?
C5 C4 H4 . . 125.7 ?
Fe1 C4 H4 . . 126.5 ?
C4 C5 C1 . . 108.24(12) ?
C4 C5 Fe1 . . 70.36(8) ?
C1 C5 Fe1 . . 69.11(7) ?
C4 C5 H5 . . 125.9 ?
C1 C5 H5 . . 125.9 ?
Fe1 C5 H5 . . 126.2 ?
N1 C6 C1 . . 112.79(12) ?
N1 C6 H6A . . 109.0 ?
C1 C6 H6A . . 109.0 ?
N1 C6 H6B . . 109.0 ?
C1 C6 H6B . . 109.0 ?
H6A C6 H6B . . 107.8 ?
N3 C7 C8 . . 108.55(12) ?
N3 C7 C9 . . 122.77(12) ?
C8 C7 C9 . . 128.62(13) ?
N1 C8 C7 . . 104.22(12) ?
N1 C8 H8 . . 127.9 ?
C7 C8 H8 . . 127.9 ?
N4 C9 C10 . . 122.94(12) ?
N4 C9 C7 . . 115.54(12) ?
C10 C9 C7 . . 121.50(12) ?
C11 C10 C9 . . 118.52(13) ?
C11 C10 H10 . . 120.7 ?
C9 C10 H10 . . 120.7 ?
C10 C11 C12 . . 119.08(13) ?
C10 C11 H11 . . 120.5 ?
C12 C11 H11 . . 120.5 ?
C13 C12 C11 . . 118.35(13) ?
C13 C12 H12 . . 120.8 ?
C11 C12 H12 . . 120.8 ?
N4 C13 C12 . . 123.89(14) ?
N4 C13 H13 . . 118.1 ?
C12 C13 H13 . . 118.1 ?

loop_
_geom_bond_atom_site_label_1
_geom_bond_atom_site_label_2
_geom_bond_site_symmetry_2
_geom_bond_distance
_geom_bond_publ_flag
Fe1 C1 . 2.0349(12) ?
Fe1 C1 2_666 2.0349(12) ?
Fe1 C2 . 2.0453(13) ?
Fe1 C2 2_666 2.0453(13) ?
Fe1 C5 . 2.0471(13) ?
Fe1 C5 2_666 2.0471(13) ?
Fe1 C4 . 2.0602(13) ?
Fe1 C4 2_666 2.0603(13) ?
Fe1 C3 . 2.0614(13) ?
Fe1 C3 2_666 2.0614(13) ?
N1 C8 . 1.3466(19) ?
N1 N2 . 1.3497(19) ?
N1 C6 . 1.4700(18) ?
N2 N3 . 1.3185(17) ?
N3 C7 . 1.3656(18) ?
N4 C13 . 1.3412(19) ?
N4 C9 . 1.3435(18) ?
C1 C5 . 1.4248(19) ?
C1 C2 . 1.4334(19) ?
C1 C6 . 1.4910(19) ?
C2 C3 . 1.423(2) ?
C2 H2 . 0.9500 ?
C3 C4 . 1.413(2) ?
C3 H3 . 0.9500 ?
C4 C5 . 1.4145(19) ?
C4 H4 . 0.9500 ?
C5 H5 . 0.9500 ?
C6 H6A . 0.9900 ?
C6 H6B . 0.9900 ?
C7 C8 . 1.3837(18) ?
C7 C9 . 1.4646(18) ?
C8 H8 . 0.9500 ?
C9 C10 . 1.3987(18) ?
C10 C11 . 1.3838(19) ?
C10 H10 . 0.9500 ?
C11 C12 . 1.388(2) ?
C11 H11 . 0.9500 ?
C12 C13 . 1.382(2) ?
C12 H12 . 0.9500 ?
C13 H13 . 0.9500 ?

loop_
_geom_hbond_atom_site_label_D
_geom_hbond_atom_site_label_H
_geom_hbond_atom_site_label_A
_geom_hbond_site_symmetry_A
_geom_hbond_distance_DH
_geom_hbond_distance_HA
_geom_hbond_distance_DA
_geom_hbond_angle_DHA
_geom_hbond_publ_flag
C8 H8 N3 1_455 0.95 2.68 3.601(2) 162.6 yes
C5 H5 N2 1_455 0.95 2.51 3.4240(19) 160.4 yes
C3 H3 N4 1_565 0.95 2.73 3.4625(19) 135.0 yes
C12 H12 Cp~centroid~ 2_755 0.95 2.692 3.4861(15) 141.5 yes

loop_
_geom_torsion_atom_site_label_1
_geom_torsion_atom_site_label_2
_geom_torsion_atom_site_label_3
_geom_torsion_atom_site_label_4
_geom_torsion_site_symmetry_1
_geom_torsion_site_symmetry_2
_geom_torsion_site_symmetry_3
_geom_torsion_site_symmetry_4
_geom_torsion
_geom_torsion_publ_flag
C8 N1 N2 N3 . . . . 0.31(16) ?
C6 N1 N2 N3 . . . . -179.79(12) ?
N1 N2 N3 C7 . . . . -0.34(15) ?
C5 C1 C2 C3 . . . . 0.44(14) ?
C6 C1 C2 C3 . . . . -177.96(12) ?
Fe1 C1 C2 C3 . . . . -59.84(9) ?
C5 C1 C2 Fe1 . . . . 60.28(9) ?
C6 C1 C2 Fe1 . . . . -118.12(13) ?
C1 C2 C3 C4 . . . . -0.26(15) ?
Fe1 C2 C3 C4 . . . . -59.29(9) ?
C1 C2 C3 Fe1 . . . . 59.03(9) ?
C2 C3 C4 C5 . . . . -0.02(15) ?
Fe1 C3 C4 C5 . . . . -58.82(9) ?
C2 C3 C4 Fe1 . . . . 58.81(9) ?
C3 C4 C5 C1 . . . . 0.29(15) ?
Fe1 C4 C5 C1 . . . . -58.92(9) ?
C3 C4 C5 Fe1 . . . . 59.21(9) ?
C2 C1 C5 C4 . . . . -0.45(14) ?
C6 C1 C5 C4 . . . . 177.97(12) ?
Fe1 C1 C5 C4 . . . . 59.70(9) ?
C2 C1 C5 Fe1 . . . . -60.15(9) ?
C6 C1 C5 Fe1 . . . . 118.27(13) ?
C8 N1 C6 C1 . . . . -91.24(19) ?
N2 N1 C6 C1 . . . . 88.89(17) ?
C5 C1 C6 N1 . . . . 96.79(18) ?
C2 C1 C6 N1 . . . . -85.10(18) ?
Fe1 C1 C6 N1 . . . . -174.35(11) ?
N2 N3 C7 C8 . . . . 0.26(16) ?
N2 N3 C7 C9 . . . . -177.32(12) ?
N2 N1 C8 C7 . . . . -0.15(15) ?
C6 N1 C8 C7 . . . . 179.97(13) ?
N3 C7 C8 N1 . . . . -0.06(15) ?
C9 C7 C8 N1 . . . . 177.33(13) ?
C13 N4 C9 C10 . . . . 0.0(2) ?
C13 N4 C9 C7 . . . . -178.92(12) ?
N3 C7 C9 N4 . . . . 167.64(13) ?
C8 C7 C9 N4 . . . . -9.4(2) ?
N3 C7 C9 C10 . . . . -11.3(2) ?
C8 C7 C9 C10 . . . . 171.60(13) ?
N4 C9 C10 C11 . . . . 1.4(2) ?
C7 C9 C10 C11 . . . . -179.75(12) ?
C9 C10 C11 C12 . . . . -1.7(2) ?
C10 C11 C12 C13 . . . . 0.8(2) ?
C9 N4 C13 C12 . . . . -1.1(2) ?
C11 C12 C13 N4 . . . . 0.6(2) ?

_cod_database_fobs_code 2243572
